data_7108106
loop_
_publ_author_name
'Kohsuke Ohmatsu'
'Ayano Goto'
'Takashi Ooi'

_publ_section_title
;
 Catalytic asymmetric Mannich-type reactions of alpha-cyano alpha-sulfonyl
 carbanions
;
_journal_name_full Chem.Commun.
_journal_page_first 7913
_journal_paper_doi 10.1039/c2cc32398b
_journal_volume 48
_journal_year 2012
_chemical_absolute_configuration S,R
_chemical_formula_sum 'C21 H23 Cl N2 O4 S'
_chemical_formula_weight 434.92
_chemical_name_systematic
;
?
;
_space_group_IT_number 19
_symmetry_cell_setting orthorhombic
_symmetry_space_group_name_Hall 'P 2ac 2ab'
_symmetry_space_group_name_H-M 'P 21 21 21'
_atom_sites_solution_hydrogens geom
_atom_sites_solution_primary direct
_atom_sites_solution_secondary difmap
_audit_creation_method SHELXL-97
_cell_angle_alpha 90.00
_cell_angle_beta 90.00
_cell_angle_gamma 90.00
_cell_formula_units_Z 4
_cell_length_a 8.911(4)
_cell_length_b 9.919(4)
_cell_length_c 24.452(11)
_cell_measurement_reflns_used 9738
_cell_measurement_temperature 153(2)
_cell_measurement_theta_max 28.20
_cell_measurement_theta_min 2.43
_cell_volume 2161.3(16)
_computing_cell_refinement 'Bruker SMART'
_computing_data_collection 'Bruker SMART'
_computing_data_reduction 'Bruker SAINT'
_computing_molecular_graphics 'Bruker SHELXTL'
_computing_publication_material 'Bruker SHELXTL'
_computing_structure_refinement 'SHELXL-97 (Sheldrick, 1997)'
_computing_structure_solution 'SHELXS-97 (Sheldrick, 1990)'
_diffrn_ambient_temperature 153(2)
_diffrn_detector_area_resol_mean 8.366
_diffrn_measured_fraction_theta_full 0.998
_diffrn_measured_fraction_theta_max 0.998
_diffrn_measurement_device_type 'CCD area detector'
_diffrn_measurement_method 'phi and omega scans'
_diffrn_radiation_monochromator graphite
_diffrn_radiation_source 'fine-focus sealed tube'
_diffrn_radiation_type MoK\a
_diffrn_radiation_wavelength 0.71073
_diffrn_reflns_av_R_equivalents 0.0395
_diffrn_reflns_av_sigmaI/netI 0.0386
_diffrn_reflns_limit_h_max 11
_diffrn_reflns_limit_h_min -8
_diffrn_reflns_limit_k_max 13
_diffrn_reflns_limit_k_min -12
_diffrn_reflns_limit_l_max 32
_diffrn_reflns_limit_l_min -32
_diffrn_reflns_number 15486
_diffrn_reflns_theta_full 28.24
_diffrn_reflns_theta_max 28.24
_diffrn_reflns_theta_min 1.67
_exptl_absorpt_coefficient_mu 0.303
_exptl_absorpt_correction_T_max 0.9704
_exptl_absorpt_correction_T_min 0.9147
_exptl_absorpt_correction_type empirical
_exptl_crystal_colour colorless
_exptl_crystal_density_diffrn 1.337
_exptl_crystal_density_method 'not measured'
_exptl_crystal_description plate
_exptl_crystal_F_000 912
_exptl_crystal_size_max 0.30
_exptl_crystal_size_mid 0.20
_exptl_crystal_size_min 0.10
_refine_diff_density_max 0.320
_refine_diff_density_min -0.326
_refine_diff_density_rms 0.069
_refine_ls_abs_structure_details 'Flack H D (1983), Acta Cryst. A39, 876-881'
_refine_ls_abs_structure_Flack 0.05(4)
_refine_ls_extinction_method none
_refine_ls_goodness_of_fit_ref 1.074
_refine_ls_hydrogen_treatment constr
_refine_ls_matrix_type full
_refine_ls_number_parameters 266
_refine_ls_number_reflns 5319
_refine_ls_number_restraints 0
_refine_ls_restrained_S_all 1.074
_refine_ls_R_factor_all 0.0339
_refine_ls_R_factor_gt 0.0329
_refine_ls_shift/su_max 0.001
_refine_ls_shift/su_mean 0.000
_refine_ls_structure_factor_coef Fsqd
_refine_ls_weighting_details 'calc w=1/[\s^2^(Fo^2^)+(0.0512P)^2^+0.2011P] where P=(Fo^2^+2Fc^2^)/3'
_refine_ls_weighting_scheme calc
_refine_ls_wR_factor_gt 0.0844
_refine_ls_wR_factor_ref 0.0852
_reflns_number_gt 5149
_reflns_number_total 5319
_reflns_threshold_expression >2sigma(I)
_cod_data_source_file c2cc32398b.txt
_cod_data_source_block 2125ago
_cod_original_cell_volume 2161.1(16)
_cod_original_sg_symbol_H-M P2(1)2(1)2(1)
_cod_database_code 7108106

loop_
_symmetry_equiv_pos_as_xyz
'x, y, z'
'-x+1/2, -y, z+1/2'
'-x, y+1/2, -z+1/2'
'x+1/2, -y+1/2, -z'

loop_
_atom_site_label
_atom_site_type_symbol
_atom_site_fract_x
_atom_site_fract_y
_atom_site_fract_z
_atom_site_U_iso_or_equiv
_atom_site_adp_type
_atom_site_occupancy
_atom_site_symmetry_multiplicity
_atom_site_calc_flag
_atom_site_refinement_flags
C1 C 0.87468(15) 0.25406(13) 0.88339(5) 0.0175(2) Uani 1 1 d .
H1 H 0.8267 0.3063 0.8531 0.021 Uiso 1 1 calc R
C2 C 0.99477(15) 0.16459(13) 0.85790(5) 0.0178(2) Uani 1 1 d .
C3 C 1.11857(15) 0.12286(13) 0.88848(6) 0.0204(3) Uani 1 1 d .
H3 H 1.1266 0.1490 0.9257 0.024 Uiso 1 1 calc R
C4 C 1.23041(16) 0.04350(14) 0.86519(6) 0.0237(3) Uani 1 1 d .
H4 H 1.3139 0.0156 0.8865 0.028 Uiso 1 1 calc R
C5 C 1.21984(17) 0.00510(16) 0.81065(7) 0.0281(3) Uani 1 1 d .
H5 H 1.2951 -0.0507 0.7950 0.034 Uiso 1 1 calc R
C6 C 1.10003(19) 0.04783(16) 0.77907(6) 0.0284(3) Uani 1 1 d .
H6 H 1.0930 0.0227 0.7417 0.034 Uiso 1 1 calc R
C7 C 0.99030(16) 0.12795(14) 0.80282(6) 0.0213(3) Uani 1 1 d .
C8 C 0.74839(14) 0.17100(14) 0.91207(5) 0.0179(2) Uani 1 1 d .
C9 C 0.79572(16) 0.09529(15) 0.96416(6) 0.0228(3) Uani 1 1 d .
H9A H 0.7108 0.0424 0.9779 0.034 Uiso 1 1 calc R
H9B H 0.8269 0.1604 0.9921 0.034 Uiso 1 1 calc R
H9C H 0.8796 0.0348 0.9557 0.034 Uiso 1 1 calc R
C10 C 0.68264(16) 0.07276(14) 0.87368(6) 0.0213(3) Uani 1 1 d .
C11 C 0.55347(16) 0.38896(15) 0.87758(6) 0.0221(3) Uani 1 1 d .
C12 C 0.61969(17) 0.51592(16) 0.87598(7) 0.0277(3) Uani 1 1 d .
H12 H 0.6841 0.5451 0.9046 0.033 Uiso 1 1 calc R
C13 C 0.5895(2) 0.59893(17) 0.83173(7) 0.0352(4) Uani 1 1 d .
H13 H 0.6334 0.6861 0.8298 0.042 Uiso 1 1 calc R
C14 C 0.4953(2) 0.5548(2) 0.79031(7) 0.0369(4) Uani 1 1 d .
H14 H 0.4762 0.6119 0.7599 0.044 Uiso 1 1 calc R
C15 C 0.4289(2) 0.42930(19) 0.79261(7) 0.0368(4) Uani 1 1 d .
H15 H 0.3638 0.4007 0.7641 0.044 Uiso 1 1 calc R
C16 C 0.45759(19) 0.34463(17) 0.83685(6) 0.0297(3) Uani 1 1 d .
H16 H 0.4122 0.2581 0.8390 0.036 Uiso 1 1 calc R
C17 C 0.99444(15) 0.46636(14) 0.90076(6) 0.0207(3) Uani 1 1 d .
C18 C 1.08207(17) 0.68916(14) 0.92776(6) 0.0259(3) Uani 1 1 d .
C19 C 1.23583(18) 0.67525(17) 0.90117(8) 0.0341(4) Uani 1 1 d .
H19A H 1.3004 0.6191 0.9243 0.051 Uiso 1 1 calc R
H19B H 1.2811 0.7647 0.8970 0.051 Uiso 1 1 calc R
H19C H 1.2249 0.6330 0.8651 0.051 Uiso 1 1 calc R
C20 C 0.96970(19) 0.76316(15) 0.89194(8) 0.0324(3) Uani 1 1 d .
H20A H 0.9640 0.7190 0.8561 0.049 Uiso 1 1 calc R
H20B H 1.0019 0.8569 0.8872 0.049 Uiso 1 1 calc R
H20C H 0.8707 0.7613 0.9094 0.049 Uiso 1 1 calc R
C21 C 1.0937(2) 0.75608(17) 0.98368(8) 0.0372(4) Uani 1 1 d .
H21A H 0.9950 0.7557 1.0014 0.056 Uiso 1 1 calc R
H21B H 1.1281 0.8493 0.9793 0.056 Uiso 1 1 calc R
H21C H 1.1654 0.7063 1.0064 0.056 Uiso 1 1 calc R
Cl1 Cl 0.84750(5) 0.18687(4) 0.760321(14) 0.03162(10) Uani 1 1 d .
N1 N 0.93677(13) 0.35094(11) 0.92172(5) 0.0198(2) Uani 1 1 d .
H23 H 0.9370 0.3354 0.9571 0.024 Uiso 1 1 calc R
N2 N 0.62987(16) -0.00803(15) 0.84649(6) 0.0334(3) Uani 1 1 d .
O1 O 1.01223(14) 0.48554(11) 0.85235(4) 0.0315(3) Uani 1 1 d .
O2 O 1.02456(12) 0.55338(10) 0.94155(4) 0.0243(2) Uani 1 1 d .
O3 O 0.64986(12) 0.36505(11) 0.97765(4) 0.0260(2) Uani 1 1 d .
O4 O 0.46674(11) 0.19650(11) 0.94413(4) 0.0258(2) Uani 1 1 d .
S1 S 0.59295(4) 0.28338(3) 0.933605(13) 0.01920(8) Uani 1 1 d .

loop_
_atom_site_aniso_label
_atom_site_aniso_U_11
_atom_site_aniso_U_22
_atom_site_aniso_U_33
_atom_site_aniso_U_23
_atom_site_aniso_U_13
_atom_site_aniso_U_12
C1 0.0209(6) 0.0172(6) 0.0143(5) 0.0000(5) 0.0002(5) -0.0021(4)
C2 0.0199(6) 0.0168(6) 0.0168(6) -0.0015(5) 0.0016(5) -0.0031(5)
C3 0.0221(6) 0.0190(6) 0.0201(6) -0.0010(5) 0.0000(5) -0.0039(5)
C4 0.0200(6) 0.0200(6) 0.0310(7) -0.0007(6) 0.0001(6) -0.0020(5)
C5 0.0272(7) 0.0249(7) 0.0323(8) -0.0058(6) 0.0087(6) -0.0002(6)
C6 0.0356(8) 0.0280(7) 0.0215(6) -0.0060(6) 0.0053(6) -0.0012(6)
C7 0.0249(6) 0.0232(6) 0.0159(6) -0.0006(5) -0.0020(5) -0.0030(5)
C8 0.0185(6) 0.0185(6) 0.0167(6) -0.0018(5) -0.0002(5) -0.0011(5)
C9 0.0260(7) 0.0235(6) 0.0188(6) 0.0044(5) -0.0015(5) -0.0025(5)
C10 0.0234(6) 0.0218(6) 0.0187(6) -0.0024(5) 0.0020(5) -0.0023(5)
C11 0.0219(6) 0.0246(6) 0.0198(6) 0.0026(5) 0.0013(5) 0.0033(5)
C12 0.0262(7) 0.0253(7) 0.0314(7) 0.0016(6) -0.0007(6) 0.0015(6)
C13 0.0321(8) 0.0291(8) 0.0445(10) 0.0125(7) 0.0061(8) 0.0033(7)
C14 0.0331(8) 0.0469(10) 0.0308(8) 0.0161(8) 0.0024(7) 0.0109(8)
C15 0.0366(9) 0.0475(10) 0.0263(8) 0.0036(7) -0.0070(7) 0.0044(8)
C16 0.0316(7) 0.0324(8) 0.0251(7) 0.0017(6) -0.0031(6) 0.0006(6)
C17 0.0233(6) 0.0179(6) 0.0209(6) -0.0002(5) 0.0017(6) -0.0020(5)
C18 0.0294(7) 0.0169(6) 0.0315(7) -0.0017(6) 0.0026(6) -0.0037(5)
C19 0.0294(8) 0.0262(8) 0.0467(10) -0.0002(7) 0.0044(7) -0.0035(6)
C20 0.0312(8) 0.0219(7) 0.0441(9) 0.0044(7) -0.0011(7) -0.0019(6)
C21 0.0482(9) 0.0239(7) 0.0395(9) -0.0094(7) -0.0036(8) -0.0051(7)
Cl1 0.0370(2) 0.0413(2) 0.01660(15) -0.00121(14) -0.00607(14) 0.00434(16)
N1 0.0276(6) 0.0177(5) 0.0143(5) -0.0013(4) 0.0008(4) -0.0038(4)
N2 0.0359(7) 0.0327(7) 0.0317(7) -0.0074(6) 0.0004(6) -0.0072(6)
O1 0.0485(7) 0.0287(6) 0.0173(5) 0.0016(4) 0.0035(5) -0.0109(5)
O2 0.0352(5) 0.0168(4) 0.0207(5) -0.0026(4) 0.0030(4) -0.0056(4)
O3 0.0315(5) 0.0294(5) 0.0171(4) -0.0064(4) 0.0013(4) -0.0003(4)
O4 0.0231(5) 0.0309(5) 0.0235(5) 0.0010(4) 0.0043(4) -0.0033(4)
S1 0.02056(15) 0.02239(16) 0.01466(14) -0.00081(12) 0.00192(12) -0.00064(12)

loop_
_atom_type_symbol
_atom_type_description
_atom_type_scat_dispersion_real
_atom_type_scat_dispersion_imag
_atom_type_scat_source
C C 0.0033 0.0016 'International Tables Vol C Tables 4.2.6.8 and 6.1.1.4'
H H 0.0000 0.0000 'International Tables Vol C Tables 4.2.6.8 and 6.1.1.4'
N N 0.0061 0.0033 'International Tables Vol C Tables 4.2.6.8 and 6.1.1.4'
O O 0.0106 0.0060 'International Tables Vol C Tables 4.2.6.8 and 6.1.1.4'
S S 0.1246 0.1234 'International Tables Vol C Tables 4.2.6.8 and 6.1.1.4'
Cl Cl 0.1484 0.1585 'International Tables Vol C Tables 4.2.6.8 and 6.1.1.4'

loop_
_geom_angle_atom_site_label_1
_geom_angle_atom_site_label_2
_geom_angle_atom_site_label_3
_geom_angle
N1 C1 C2 112.46(11)
N1 C1 C8 109.51(11)
C2 C1 C8 112.50(11)
C7 C2 C3 117.55(13)
C7 C2 C1 121.77(12)
C3 C2 C1 120.58(12)
C4 C3 C2 120.96(13)
C5 C4 C3 119.93(14)
C6 C5 C4 120.24(14)
C5 C6 C7 119.05(14)
C6 C7 C2 122.21(14)
C6 C7 Cl1 117.18(11)
C2 C7 Cl1 120.58(11)
C10 C8 C9 108.27(12)
C10 C8 C1 110.44(11)
C9 C8 C1 115.61(11)
C10 C8 S1 106.33(9)
C9 C8 S1 105.27(9)
C1 C8 S1 110.41(10)
N2 C10 C8 176.01(16)
C16 C11 C12 121.96(14)
C16 C11 S1 119.64(12)
C12 C11 S1 118.40(12)
C13 C12 C11 118.51(15)
C12 C13 C14 120.03(16)
C15 C14 C13 120.98(16)
C14 C15 C16 119.78(16)
C11 C16 C15 118.73(16)
O1 C17 O2 126.75(13)
O1 C17 N1 123.55(13)
O2 C17 N1 109.70(12)
O2 C18 C20 110.05(12)
O2 C18 C19 109.05(12)
C20 C18 C19 112.99(14)
O2 C18 C21 102.44(12)
C20 C18 C21 110.59(14)
C19 C18 C21 111.20(14)
C17 N1 C1 117.35(11)
C17 O2 C18 118.93(11)
O3 S1 O4 118.56(7)
O3 S1 C11 108.53(8)
O4 S1 C11 109.82(7)
O3 S1 C8 106.71(7)
O4 S1 C8 105.93(7)
C11 S1 C8 106.62(7)

loop_
_geom_bond_atom_site_label_1
_geom_bond_atom_site_label_2
_geom_bond_distance
C1 N1 1.4519(17)
C1 C2 1.5236(19)
C1 C8 1.5610(18)
C2 C7 1.3954(19)
C2 C3 1.396(2)
C3 C4 1.392(2)
C4 C5 1.390(2)
C5 C6 1.384(2)
C6 C7 1.387(2)
C7 Cl1 1.7437(15)
C8 C10 1.4744(19)
C8 C9 1.5374(19)
C8 S1 1.8542(15)
C10 N2 1.142(2)
C11 C16 1.384(2)
C11 C12 1.391(2)
C11 S1 1.7599(15)
C12 C13 1.386(2)
C13 C14 1.386(3)
C14 C15 1.380(3)
C15 C16 1.393(2)
C17 O1 1.2095(18)
C17 O2 1.3461(17)
C17 N1 1.3554(18)
C18 O2 1.4798(18)
C18 C20 1.519(2)
C18 C19 1.523(2)
C18 C21 1.524(2)
O3 S1 1.4398(11)
O4 S1 1.4400(11)
